data_7031930
loop_
_publ_author_name
'Iengo, E.'
'Demitri, N.'
'Balducci, G.'
'Alessio, E.'

_publ_section_title
;
 An irresolute linker: separation, and structural and spectroscopic
 characterization of the two linkage isomers of a
 Ru(ii)-(2-(2'-pyridyl)pyrimidine-4-carboxylic acid) complex.
;
_journal_issue 32
_journal_name_full 'Dalton transactions (Cambridge, England : 2003)'
_journal_page_first 12160
_journal_page_last 12163
_journal_paper_doi 10.1039/c4dt01282h
_journal_volume 43
_journal_year 2014
_chemical_formula_moiety
;
 C22 H31.5 N6 O2 P Ru S3, Cl2.5, 2.75(H2 O)
;
_chemical_formula_sum 'C22 H35.5 Cl2.5 N6 O4.75 P Ru S3'
_chemical_formula_weight 776.91
_chemical_name_common
;
[Ru([9]aneS~3~)(cppH)(PTA)][Cl~2~]
;
_space_group_crystal_system triclinic
_space_group_IT_number 2
_space_group_name_Hall '-P 1'
_space_group_name_H-M_alt 'P -1'
_symmetry_space_group_name_Hall '-P 1'
_symmetry_space_group_name_H-M 'P -1'
_atom_sites_solution_hydrogens mixed
_atom_sites_solution_primary direct
_atom_sites_solution_secondary difmap
_audit_creation_method SHELXL-2013
_cell_angle_alpha 112.547(5)
_cell_angle_beta 105.610(4)
_cell_angle_gamma 96.533(4)
_cell_formula_units_Z 2
_cell_length_a 10.8640(5)
_cell_length_b 12.5130(3)
_cell_length_c 15.2790(8)
_cell_measurement_reflns_used 25093
_cell_measurement_temperature 100(2)
_cell_measurement_theta_max 25.943
_cell_measurement_theta_min 1.512
_cell_volume 1791.74(17)
_computing_cell_refinement XDS
_computing_data_collection 'Elettra XRD1 Data Collection SW'
_computing_data_reduction XDS
_computing_molecular_graphics 'Ortep3 for Windows - PyMol'
_computing_publication_material 'enCIFer - publCIF'
_computing_structure_refinement 'SHELXL-2013 (Sheldrick, 2013)'
_computing_structure_solution Sir2011
_diffrn_ambient_temperature 100(2)
_diffrn_measured_fraction_theta_full 0.960
_diffrn_measured_fraction_theta_max 0.958
_diffrn_measurement_device_type
;
'Huber 4-circles Kappa Goniometer, Pilatus 2M detector'
;
_diffrn_measurement_method 'Rotating crystal'
_diffrn_radiation_type Synchrotron
_diffrn_radiation_wavelength 0.700
_diffrn_reflns_av_R_equivalents 0.0198
_diffrn_reflns_av_unetI/netI 0.0135
_diffrn_reflns_Laue_measured_fraction_full 0.960
_diffrn_reflns_Laue_measured_fraction_max 0.958
_diffrn_reflns_limit_h_max 13
_diffrn_reflns_limit_h_min -13
_diffrn_reflns_limit_k_max 15
_diffrn_reflns_limit_k_min -15
_diffrn_reflns_limit_l_max 19
_diffrn_reflns_limit_l_min -19
_diffrn_reflns_number 45570
_diffrn_reflns_point_group_measured_fraction_full 0.960
_diffrn_reflns_point_group_measured_fraction_max 0.958
_diffrn_reflns_theta_full 24.835
_diffrn_reflns_theta_max 25.943
_diffrn_reflns_theta_min 1.512
_diffrn_source 'Elettra Synchrotron - XRD1 BL'
_diffrn_standards_decay_% 0
_diffrn_standards_interval_count 0
_diffrn_standards_number 0
_exptl_absorpt_coefficient_mu 0.767
_exptl_absorpt_correction_type none
_exptl_crystal_colour yellow-orange
_exptl_crystal_density_diffrn 1.440
_exptl_crystal_description 'Hexagonal prism'
_exptl_crystal_F_000 794
_exptl_crystal_size_max 0.300
_exptl_crystal_size_mid 0.300
_exptl_crystal_size_min 0.150
_refine_diff_density_max 1.163
_refine_diff_density_min -1.069
_refine_diff_density_rms 0.147
_refine_ls_extinction_coef 0.062(2)
_refine_ls_extinction_expression Fc^*^=kFc[1+0.001xFc^2^\l^3^/sin(2\q)]^-1/4^
_refine_ls_extinction_method SHELXL
_refine_ls_goodness_of_fit_ref 1.239
_refine_ls_hydrogen_treatment mixed
_refine_ls_matrix_type full
_refine_ls_number_parameters 390
_refine_ls_number_reflns 7033
_refine_ls_number_restraints 230
_refine_ls_restrained_S_all 1.219
_refine_ls_R_factor_all 0.0469
_refine_ls_R_factor_gt 0.0467
_refine_ls_shift/su_max 0.001
_refine_ls_shift/su_mean 0.000
_refine_ls_structure_factor_coef Fsqd
_refine_ls_weighting_details 'w=1/[\s^2^(Fo^2^)+(0.0645P)^2^+2.2649P] where P=(Fo^2^+2Fc^2^)/3'
_refine_ls_weighting_scheme calc
_refine_ls_wR_factor_gt 0.1253
_refine_ls_wR_factor_ref 0.1255
_reflns_Friedel_coverage 0.000
_reflns_number_gt 6934
_reflns_number_total 7033
_reflns_threshold_expression 'I > 2\s(I)'
_cod_duplicate_entry 7031616
_cod_data_source_file c4dt01282h2.cif
_cod_data_source_block PDM51Prism2Np
_cod_original_cell_volume 1791.73(15)
_cod_original_formula_sum 'C22 H35.50 Cl2.50 N6 O4.75 P Ru S3'
_cod_database_code 7031930
_shelx_space_group_comment
;
The symmetry employed for this shelxl refinement is uniquely defined
by the following loop, which should always be used as a source of
symmetry information in preference to the above space-group names.
They are only intended as comments.
;
_shelx_estimated_absorpt_t_min 0.803
_shelx_estimated_absorpt_t_max 0.894
_shelxl_version_number 2013-4

loop_
_space_group_symop_operation_xyz
'x, y, z'
'-x, -y, -z'

loop_
_atom_site_label
_atom_site_type_symbol
_atom_site_fract_x
_atom_site_fract_y
_atom_site_fract_z
_atom_site_U_iso_or_equiv
_atom_site_adp_type
_atom_site_occupancy
_atom_site_site_symmetry_order
_atom_site_calc_flag
_atom_site_refinement_flags_posn
_atom_site_refinement_flags_adp
_atom_site_refinement_flags_occupancy
_atom_site_disorder_assembly
_atom_site_disorder_group
Ru_1 Ru 0.13719(2) 0.30758(2) 0.76444(2) 0.02466(12) Uani 1 1 d . . . . .
S2_2 S 0.03326(7) 0.45889(7) 0.82052(6) 0.02851(18) Uani 1 1 d . U . . .
S1_2 S 0.33047(7) 0.45528(7) 0.82934(6) 0.03109(19) Uani 1 1 d . U . . .
S3_2 S 0.09495(8) 0.33087(7) 0.61283(6) 0.03144(19) Uani 1 1 d . U . . .
C1_2 C 0.2861(3) 0.5988(3) 0.8807(3) 0.0378(7) Uani 1 1 d . U . . .
H1A_2 H 0.3618 0.6573 0.9395 0.045 Uiso 1 1 calc R U . . .
H1B_2 H 0.2675 0.6295 0.8289 0.045 Uiso 1 1 calc R U . . .
C2_2 C 0.1664(3) 0.5877(3) 0.9130(3) 0.0341(7) Uani 1 1 d . U . . .
H2A_2 H 0.1338 0.6609 0.9243 0.041 Uiso 1 1 calc R U . . .
H2B_2 H 0.1931 0.5814 0.9778 0.041 Uiso 1 1 calc R U . . .
C3_2 C -0.0186(4) 0.5053(3) 0.7177(3) 0.0384(7) Uani 1 1 d . U . . .
H3A_2 H -0.1019 0.5306 0.7168 0.046 Uiso 1 1 calc R U . . .
H3B_2 H 0.0493 0.5747 0.7307 0.046 Uiso 1 1 calc R U . . .
C4_2 C -0.0385(4) 0.4062(3) 0.6167(3) 0.0391(7) Uani 1 1 d . U . . .
H4A_2 H -0.0497 0.4393 0.5665 0.047 Uiso 1 1 calc R U . . .
H4B_2 H -0.1211 0.3465 0.5963 0.047 Uiso 1 1 calc R U . . .
C5_2 C 0.2328(4) 0.4508(3) 0.6385(3) 0.0383(7) Uani 1 1 d . U . . .
H5A_2 H 0.2509 0.4366 0.5754 0.046 Uiso 1 1 calc R U . . .
H5B_2 H 0.2076 0.5278 0.6616 0.046 Uiso 1 1 calc R U . . .
C6_2 C 0.3567(3) 0.4585(3) 0.7177(3) 0.0375(7) Uani 1 1 d . U . . .
H6A_2 H 0.4218 0.5334 0.7383 0.045 Uiso 1 1 calc R U . . .
H6B_2 H 0.3948 0.3911 0.6875 0.045 Uiso 1 1 calc R U . . .
P_3 P 0.18167(8) 0.28423(7) 0.91050(6) 0.02811(18) Uani 1 1 d . U . . .
N1_3 N 0.2023(4) 0.1250(3) 0.9945(3) 0.0533(9) Uani 1 1 d . U . . .
H1_3 H 0.1968 0.0400 0.9830 0.064 Uiso 0.5 1 calc R U P . .
N2_3 N 0.1156(4) 0.2955(3) 1.0745(2) 0.0474(8) Uani 1 1 d . U . . .
N3_3 N 0.3509(4) 0.3232(3) 1.0946(2) 0.0501(8) Uani 1 1 d . U . . .
C1_3 C 0.1009(5) 0.1692(4) 1.0440(4) 0.0576(11) Uani 1 1 d . U . . .
H1A_3 H 0.0108 0.1257 0.9958 0.069 Uiso 1 1 calc R U . . .
H1B_3 H 0.1129 0.1525 1.1037 0.069 Uiso 1 1 calc R U . . .
C2_3 C 0.2518(5) 0.3609(4) 1.1412(3) 0.0512(10) Uani 1 1 d . U . . .
H2A_3 H 0.2602 0.4472 1.1607 0.061 Uiso 1 1 calc R U . . .
H2B_3 H 0.2700 0.3489 1.2034 0.061 Uiso 1 1 calc R U . . .
C3_3 C 0.3396(5) 0.1978(4) 1.0651(3) 0.0601(12) Uani 1 1 d . U . . .
H3A_3 H 0.3607 0.1829 1.1260 0.072 Uiso 1 1 calc R U . . .
H3B_3 H 0.4041 0.1723 1.0314 0.072 Uiso 1 1 calc R U . . .
C4_3 C 0.0761(4) 0.3240(3) 0.9879(3) 0.0388(7) Uani 1 1 d . U . . .
H4A_3 H 0.0808 0.4105 1.0124 0.047 Uiso 1 1 calc R U . . .
H4B_3 H -0.0164 0.2803 0.9458 0.047 Uiso 1 1 calc R U . . .
C5_3 C 0.3439(3) 0.3557(3) 1.0109(3) 0.0403(8) Uani 1 1 d . U . . .
H5A_3 H 0.4137 0.3306 0.9831 0.048 Uiso 1 1 calc R U . . .
H5B_3 H 0.3596 0.4435 1.0363 0.048 Uiso 1 1 calc R U . . .
C6_3 C 0.1729(4) 0.1295(3) 0.8945(3) 0.0425(8) Uani 1 1 d . U . . .
H6A_3 H 0.0838 0.0790 0.8493 0.051 Uiso 1 1 calc R U . . .
H6B_3 H 0.2374 0.0976 0.8628 0.051 Uiso 1 1 calc R U . . .
N1_4 N -0.0335(2) 0.1687(2) 0.69427(19) 0.0257(5) Uani 1 1 d . U . . .
C6_4 C -0.1570(3) 0.1765(3) 0.6921(3) 0.0314(6) Uani 1 1 d . U . . .
H6_4 H -0.1715 0.2509 0.7308 0.038 Uiso 1 1 calc R U . . .
C5_4 C -0.2622(3) 0.0791(3) 0.6351(3) 0.0326(6) Uani 1 1 d . U . . .
H5_4 H -0.3493 0.0854 0.6326 0.039 Uiso 1 1 calc R U . . .
C4_4 C -0.2374(3) -0.0282(3) 0.5815(2) 0.0266(6) Uani 1 1 d . U . . .
N3_4 N -0.1156(2) -0.0386(2) 0.58346(19) 0.0256(5) Uani 1 1 d . U . . .
C2_4 C -0.0192(3) 0.0597(3) 0.6394(2) 0.0245(6) Uani 1 1 d . U . . .
C7_4 C -0.3455(3) -0.1413(3) 0.5166(2) 0.0290(6) Uani 1 1 d . U . . .
O1_4 O -0.4629(2) -0.1240(2) 0.5128(2) 0.0435(6) Uani 1 1 d . U . . .
H1_4 H -0.5198 -0.1884 0.4743 0.065 Uiso 1 1 calc R U . . .
O2_4 O -0.3233(3) -0.2344(2) 0.4734(2) 0.0533(7) Uani 1 1 d . U . . .
C2'_4 C 0.1171(3) 0.0521(3) 0.6466(2) 0.0246(6) Uani 1 1 d . U . . .
C3'_4 C 0.1484(3) -0.0560(3) 0.6033(2) 0.0280(6) Uani 1 1 d . U . . .
H3'_4 H 0.0813 -0.1280 0.5653 0.034 Uiso 1 1 calc R U . . .
C4'_4 C 0.2794(3) -0.0572(3) 0.6165(3) 0.0317(6) Uani 1 1 d . U . . .
H4'_4 H 0.3038 -0.1299 0.5875 0.038 Uiso 1 1 calc R U . . .
C5'_4 C 0.3741(3) 0.0496(3) 0.6727(3) 0.0335(7) Uani 1 1 d . U . . .
H5'_4 H 0.4645 0.0509 0.6827 0.040 Uiso 1 1 calc R U . . .
C6'_4 C 0.3366(3) 0.1548(3) 0.7144(3) 0.0320(6) Uani 1 1 d . U . . .
H6'_4 H 0.4026 0.2275 0.7530 0.038 Uiso 1 1 calc R U . . .
N1'_4 N 0.2095(2) 0.1568(2) 0.7018(2) 0.0268(5) Uani 1 1 d . U . . .
Cl3_10 Cl 0.1915(5) -0.1111(3) 0.9414(3) 0.1123(13) Uani 0.5 1 d . . P . .
Cl1_11 Cl -0.34360(8) 0.33655(8) 0.82672(7) 0.0425(2) Uani 1 1 d . . . . .
Cl2A_12 Cl -0.1619(4) -0.0357(4) 0.7972(3) 0.0620(8) Uiso 0.35 1 d . U P A 1
Cl2B_12 Cl -0.1410(12) 0.0319(12) 0.8446(10) 0.091(3) Uiso 0.15 1 d . U P B 2
Cl2C_12 Cl -0.3240(7) 0.1378(6) 0.8960(5) 0.0892(17) Uiso 0.25 1 d . . P C 3
Cl2D_12 Cl 0.4274(10) -0.0084(9) 0.8846(7) 0.104(2) Uiso 0.25 1 d . . P D 4
O_21 O -0.6469(4) -0.5161(4) 0.4323(3) 0.0757(10) Uani 1 1 d D . . . .
H1_21 H -0.587(5) -0.529(6) 0.404(4) 0.114 Uiso 1 1 d D U . . .
H2_21 H -0.611(6) -0.456(5) 0.492(3) 0.114 Uiso 1 1 d D U . . .
O_22 O -0.6471(3) -0.3140(3) 0.3880(2) 0.0474(6) Uani 1 1 d D . . . .
H1_22 H -0.636(5) -0.375(3) 0.401(3) 0.071 Uiso 1 1 d D U . . .
H2_22 H -0.629(5) -0.327(4) 0.332(2) 0.071 Uiso 1 1 d D U . . .
OA_23 O 0.5166(14) 0.9552(14) 1.0748(11) 0.127(4) Uiso 0.5 1 d . U P E 1
OB_23 O 0.441(2) 0.857(2) 1.0841(17) 0.105(6) Uiso 0.25 1 d . U P F 2

loop_
_atom_site_aniso_label
_atom_site_aniso_U_11
_atom_site_aniso_U_22
_atom_site_aniso_U_33
_atom_site_aniso_U_23
_atom_site_aniso_U_13
_atom_site_aniso_U_12
Ru_1 0.02109(16) 0.02116(16) 0.03170(17) 0.00865(12) 0.01165(11) 0.00855(10)
S2_2 0.0274(4) 0.0244(4) 0.0351(4) 0.0105(3) 0.0140(3) 0.0123(3)
S1_2 0.0252(4) 0.0239(4) 0.0414(4) 0.0094(3) 0.0141(3) 0.0067(3)
S3_2 0.0315(4) 0.0305(4) 0.0350(4) 0.0130(3) 0.0156(3) 0.0119(3)
C1_2 0.0346(17) 0.0237(15) 0.053(2) 0.0094(15) 0.0209(16) 0.0080(13)
C2_2 0.0346(16) 0.0242(14) 0.0417(17) 0.0088(14) 0.0167(14) 0.0109(13)
C3_2 0.0411(18) 0.0381(18) 0.0454(19) 0.0215(16) 0.0180(15) 0.0237(15)
C4_2 0.0384(17) 0.0443(19) 0.0425(18) 0.0221(16) 0.0162(15) 0.0213(15)
C5_2 0.0418(18) 0.0323(16) 0.0473(19) 0.0176(15) 0.0241(16) 0.0099(14)
C6_2 0.0348(17) 0.0313(16) 0.050(2) 0.0143(15) 0.0250(16) 0.0076(13)
P_3 0.0272(4) 0.0228(4) 0.0324(4) 0.0093(3) 0.0100(3) 0.0090(3)
N1_3 0.083(3) 0.0306(15) 0.0445(18) 0.0188(14) 0.0142(18) 0.0176(16)
N2_3 0.069(2) 0.0386(16) 0.0417(17) 0.0204(14) 0.0248(16) 0.0127(16)
N3_3 0.059(2) 0.0429(18) 0.0372(16) 0.0153(15) 0.0014(15) 0.0138(16)
C1_3 0.087(3) 0.039(2) 0.052(2) 0.0236(19) 0.027(2) 0.010(2)
C2_3 0.077(3) 0.0378(19) 0.0366(19) 0.0152(16) 0.0165(19) 0.017(2)
C3_3 0.079(3) 0.048(2) 0.047(2) 0.0220(19) 0.004(2) 0.029(2)
C4_3 0.0419(18) 0.0392(18) 0.0437(19) 0.0197(16) 0.0229(16) 0.0137(15)
C5_3 0.0339(17) 0.0371(18) 0.0391(18) 0.0116(15) 0.0037(14) 0.0068(14)
C6_3 0.057(2) 0.0282(16) 0.0396(18) 0.0145(15) 0.0109(17) 0.0125(16)
N1_4 0.0214(11) 0.0249(12) 0.0301(12) 0.0090(10) 0.0107(10) 0.0089(10)
C6_4 0.0250(14) 0.0289(15) 0.0389(17) 0.0092(13) 0.0148(13) 0.0120(12)
C5_4 0.0235(14) 0.0332(16) 0.0404(17) 0.0114(14) 0.0151(13) 0.0106(12)
C4_4 0.0243(14) 0.0298(15) 0.0283(14) 0.0128(12) 0.0116(12) 0.0090(12)
N3_4 0.0231(11) 0.0268(12) 0.0280(12) 0.0106(10) 0.0111(10) 0.0081(10)
C2_4 0.0256(14) 0.0235(13) 0.0262(13) 0.0098(12) 0.0117(11) 0.0092(11)
C7_4 0.0262(14) 0.0317(15) 0.0292(14) 0.0118(13) 0.0112(12) 0.0076(12)
O1_4 0.0232(11) 0.0372(13) 0.0550(16) 0.0068(12) 0.0106(11) 0.0067(10)
O2_4 0.0294(12) 0.0335(13) 0.0730(19) -0.0019(13) 0.0194(13) 0.0046(11)
C2'_4 0.0244(14) 0.0244(13) 0.0286(14) 0.0111(12) 0.0133(11) 0.0095(11)
C3'_4 0.0297(15) 0.0270(14) 0.0309(15) 0.0122(12) 0.0146(12) 0.0110(12)
C4'_4 0.0343(16) 0.0306(15) 0.0407(17) 0.0175(14) 0.0215(14) 0.0180(13)
C5'_4 0.0265(14) 0.0354(16) 0.0470(18) 0.0184(15) 0.0215(14) 0.0151(13)
C6'_4 0.0241(14) 0.0303(15) 0.0454(17) 0.0151(14) 0.0179(13) 0.0101(12)
N1'_4 0.0227(12) 0.0246(12) 0.0352(13) 0.0116(11) 0.0141(10) 0.0091(10)
Cl3_10 0.172(4) 0.0635(18) 0.100(2) 0.0381(18) 0.045(3) 0.020(2)
Cl1_11 0.0348(4) 0.0379(4) 0.0478(5) 0.0096(4) 0.0166(4) 0.0101(3)
O_21 0.079(2) 0.084(3) 0.095(3) 0.068(2) 0.031(2) 0.025(2)
O_22 0.0301(12) 0.0451(15) 0.0591(17) 0.0209(14) 0.0065(12) 0.0069(11)

loop_
_atom_type_symbol
_atom_type_description
_atom_type_scat_dispersion_real
_atom_type_scat_dispersion_imag
_atom_type_scat_source
C C 0.0030 0.0016 'International Tables Vol C Tables 4.2.6.8 and 6.1.1.4'
N N 0.0059 0.0032 'International Tables Vol C Tables 4.2.6.8 and 6.1.1.4'
Cl Cl 0.1460 0.1544 'International Tables Vol C Tables 4.2.6.8 and 6.1.1.4'
Ru Ru -1.2880 0.8166 'International Tables Vol C Tables 4.2.6.8 and 6.1.1.4'
O O 0.0105 0.0059 'International Tables Vol C Tables 4.2.6.8 and 6.1.1.4'
S S 0.1220 0.1202 'International Tables Vol C Tables 4.2.6.8 and 6.1.1.4'
P P 0.1000 0.0918 'International Tables Vol C Tables 4.2.6.8 and 6.1.1.4'
H H 0.0000 0.0000 'International Tables Vol C Tables 4.2.6.8 and 6.1.1.4'

loop_
_geom_angle_atom_site_label_1
_geom_angle_atom_site_label_2
_geom_angle_atom_site_label_3
_geom_angle
N1_4 Ru_1 N1'_4 77.69(10)
N1_4 Ru_1 P_3 91.53(7)
N1'_4 Ru_1 P_3 89.01(7)
N1_4 Ru_1 S2_2 95.78(7)
N1'_4 Ru_1 S2_2 173.21(7)
P_3 Ru_1 S2_2 93.09(3)
N1_4 Ru_1 S1_2 175.02(7)
N1'_4 Ru_1 S1_2 99.08(7)
P_3 Ru_1 S1_2 92.20(3)
S2_2 Ru_1 S1_2 87.30(3)
N1_4 Ru_1 S3_2 88.99(7)
N1'_4 Ru_1 S3_2 90.16(7)
P_3 Ru_1 S3_2 178.90(3)
S2_2 Ru_1 S3_2 87.82(3)
S1_2 Ru_1 S3_2 87.22(3)
C2_2 S2_2 C3_2 100.44(17)
C2_2 S2_2 Ru_1 104.67(10)
C3_2 S2_2 Ru_1 106.12(11)
C6_2 S1_2 C1_2 99.95(17)
C6_2 S1_2 Ru_1 103.61(12)
C1_2 S1_2 Ru_1 106.32(11)
C4_2 S3_2 C5_2 101.98(17)
C4_2 S3_2 Ru_1 101.15(12)
C5_2 S3_2 Ru_1 105.17(12)
C2_2 C1_2 S1_2 112.3(2)
C2_2 C1_2 H1A_2 109.1
S1_2 C1_2 H1A_2 109.1
C2_2 C1_2 H1B_2 109.1
S1_2 C1_2 H1B_2 109.1
H1A_2 C1_2 H1B_2 107.9
C1_2 C2_2 S2_2 112.8(2)
C1_2 C2_2 H2A_2 109.0
S2_2 C2_2 H2A_2 109.0
C1_2 C2_2 H2B_2 109.0
S2_2 C2_2 H2B_2 109.0
H2A_2 C2_2 H2B_2 107.8
C4_2 C3_2 S2_2 111.8(2)
C4_2 C3_2 H3A_2 109.3
S2_2 C3_2 H3A_2 109.3
C4_2 C3_2 H3B_2 109.3
S2_2 C3_2 H3B_2 109.3
H3A_2 C3_2 H3B_2 107.9
C3_2 C4_2 S3_2 114.7(2)
C3_2 C4_2 H4A_2 108.6
S3_2 C4_2 H4A_2 108.6
C3_2 C4_2 H4B_2 108.6
S3_2 C4_2 H4B_2 108.6
H4A_2 C4_2 H4B_2 107.6
C6_2 C5_2 S3_2 112.2(2)
C6_2 C5_2 H5A_2 109.2
S3_2 C5_2 H5A_2 109.2
C6_2 C5_2 H5B_2 109.2
S3_2 C5_2 H5B_2 109.2
H5A_2 C5_2 H5B_2 107.9
C5_2 C6_2 S1_2 113.9(2)
C5_2 C6_2 H6A_2 108.8
S1_2 C6_2 H6A_2 108.8
C5_2 C6_2 H6B_2 108.8
S1_2 C6_2 H6B_2 108.8
H6A_2 C6_2 H6B_2 107.7
C4_3 P_3 C5_3 99.02(18)
C4_3 P_3 C6_3 98.71(18)
C5_3 P_3 C6_3 98.44(17)
C4_3 P_3 Ru_1 120.19(12)
C5_3 P_3 Ru_1 120.98(13)
C6_3 P_3 Ru_1 115.14(12)
C6_3 N1_3 C3_3 111.5(4)
C6_3 N1_3 C1_3 111.0(3)
C3_3 N1_3 C1_3 109.6(3)
C6_3 N1_3 H1_3 108.2
C3_3 N1_3 H1_3 108.2
C1_3 N1_3 H1_3 108.2
C1_3 N2_3 C4_3 112.2(3)
C1_3 N2_3 C2_3 110.1(4)
C4_3 N2_3 C2_3 111.5(3)
C3_3 N3_3 C5_3 112.7(3)
C3_3 N3_3 C2_3 109.7(4)
C5_3 N3_3 C2_3 112.3(3)
N2_3 C1_3 N1_3 110.8(3)
N2_3 C1_3 H1A_3 109.5
N1_3 C1_3 H1A_3 109.5
N2_3 C1_3 H1B_3 109.5
N1_3 C1_3 H1B_3 109.5
H1A_3 C1_3 H1B_3 108.1
N3_3 C2_3 N2_3 113.3(3)
N3_3 C2_3 H2A_3 108.9
N2_3 C2_3 H2A_3 108.9
N3_3 C2_3 H2B_3 108.9
N2_3 C2_3 H2B_3 108.9
H2A_3 C2_3 H2B_3 107.7
N3_3 C3_3 N1_3 111.5(3)
N3_3 C3_3 H3A_3 109.3
N1_3 C3_3 H3A_3 109.3
N3_3 C3_3 H3B_3 109.3
N1_3 C3_3 H3B_3 109.3
H3A_3 C3_3 H3B_3 108.0
N2_3 C4_3 P_3 111.9(2)
N2_3 C4_3 H4A_3 109.2
P_3 C4_3 H4A_3 109.2
N2_3 C4_3 H4B_3 109.2
P_3 C4_3 H4B_3 109.2
H4A_3 C4_3 H4B_3 107.9
N3_3 C5_3 P_3 111.0(3)
N3_3 C5_3 H5A_3 109.4
P_3 C5_3 H5A_3 109.4
N3_3 C5_3 H5B_3 109.4
P_3 C5_3 H5B_3 109.4
H5A_3 C5_3 H5B_3 108.0
N1_3 C6_3 P_3 110.4(2)
N1_3 C6_3 H6A_3 109.6
P_3 C6_3 H6A_3 109.6
N1_3 C6_3 H6B_3 109.6
P_3 C6_3 H6B_3 109.6
H6A_3 C6_3 H6B_3 108.1
C6_4 N1_4 C2_4 116.4(3)
C6_4 N1_4 Ru_1 127.7(2)
C2_4 N1_4 Ru_1 115.80(19)
N1_4 C6_4 C5_4 121.4(3)
N1_4 C6_4 H6_4 119.3
C5_4 C6_4 H6_4 119.3
C6_4 C5_4 C4_4 117.9(3)
C6_4 C5_4 H5_4 121.1
C4_4 C5_4 H5_4 121.1
N3_4 C4_4 C5_4 121.9(3)
N3_4 C4_4 C7_4 115.7(3)
C5_4 C4_4 C7_4 122.4(3)
C2_4 N3_4 C4_4 116.7(3)
N3_4 C2_4 N1_4 125.7(3)
N3_4 C2_4 C2'_4 118.8(2)
N1_4 C2_4 C2'_4 115.5(3)
O2_4 C7_4 O1_4 125.0(3)
O2_4 C7_4 C4_4 122.2(3)
O1_4 C7_4 C4_4 112.8(3)
C7_4 O1_4 H1_4 109.5
N1'_4 C2'_4 C3'_4 122.6(3)
N1'_4 C2'_4 C2_4 115.4(2)
C3'_4 C2'_4 C2_4 121.9(3)
C4'_4 C3'_4 C2'_4 118.8(3)
C4'_4 C3'_4 H3'_4 120.6
C2'_4 C3'_4 H3'_4 120.6
C5'_4 C4'_4 C3'_4 118.7(3)
C5'_4 C4'_4 H4'_4 120.6
C3'_4 C4'_4 H4'_4 120.6
C4'_4 C5'_4 C6'_4 119.8(3)
C4'_4 C5'_4 H5'_4 120.1
C6'_4 C5'_4 H5'_4 120.1
N1'_4 C6'_4 C5'_4 121.9(3)
N1'_4 C6'_4 H6'_4 119.0
C5'_4 C6'_4 H6'_4 119.0
C6'_4 N1'_4 C2'_4 118.1(3)
C6'_4 N1'_4 Ru_1 126.6(2)
C2'_4 N1'_4 Ru_1 115.27(18)
H1_21 O_21 H2_21 109(3)
H1_22 O_22 H2_22 107(2)

loop_
_geom_bond_atom_site_label_1
_geom_bond_atom_site_label_2
_geom_bond_distance
Ru_1 N1_4 2.091(3)
Ru_1 N1'_4 2.110(2)
Ru_1 P_3 2.2914(8)
Ru_1 S2_2 2.3144(7)
Ru_1 S1_2 2.3237(8)
Ru_1 S3_2 2.3743(8)
S2_2 C2_2 1.819(3)
S2_2 C3_2 1.849(3)
S1_2 C6_2 1.817(4)
S1_2 C1_2 1.843(3)
S3_2 C4_2 1.819(3)
S3_2 C5_2 1.835(4)
C1_2 C2_2 1.520(4)
C1_2 H1A_2 0.9900
C1_2 H1B_2 0.9900
C2_2 H2A_2 0.9900
C2_2 H2B_2 0.9900
C3_2 C4_2 1.503(5)
C3_2 H3A_2 0.9900
C3_2 H3B_2 0.9900
C4_2 H4A_2 0.9900
C4_2 H4B_2 0.9900
C5_2 C6_2 1.513(5)
C5_2 H5A_2 0.9900
C5_2 H5B_2 0.9900
C6_2 H6A_2 0.9900
C6_2 H6B_2 0.9900
P_3 C4_3 1.836(3)
P_3 C5_3 1.842(4)
P_3 C6_3 1.844(3)
N1_3 C6_3 1.500(5)
N1_3 C3_3 1.513(6)
N1_3 C1_3 1.536(6)
N1_3 H1_3 1.0000
N2_3 C1_3 1.442(5)
N2_3 C4_3 1.468(5)
N2_3 C2_3 1.473(6)
N3_3 C3_3 1.436(5)
N3_3 C5_3 1.469(5)
N3_3 C2_3 1.470(6)
C1_3 H1A_3 0.9900
C1_3 H1B_3 0.9900
C2_3 H2A_3 0.9900
C2_3 H2B_3 0.9900
C3_3 H3A_3 0.9900
C3_3 H3B_3 0.9900
C4_3 H4A_3 0.9900
C4_3 H4B_3 0.9900
C5_3 H5A_3 0.9900
C5_3 H5B_3 0.9900
C6_3 H6A_3 0.9900
C6_3 H6B_3 0.9900
N1_4 C6_4 1.349(4)
N1_4 C2_4 1.353(4)
C6_4 C5_4 1.372(5)
C6_4 H6_4 0.9500
C5_4 C4_4 1.380(4)
C5_4 H5_4 0.9500
C4_4 N3_4 1.338(4)
C4_4 C7_4 1.511(4)
N3_4 C2_4 1.326(4)
C2_4 C2'_4 1.471(4)
C7_4 O2_4 1.189(4)
C7_4 O1_4 1.306(4)
O1_4 H1_4 0.8400
C2'_4 N1'_4 1.354(4)
C2'_4 C3'_4 1.388(4)
C3'_4 C4'_4 1.385(4)
C3'_4 H3'_4 0.9500
C4'_4 C5'_4 1.383(5)
C4'_4 H4'_4 0.9500
C5'_4 C6'_4 1.386(4)
C5'_4 H5'_4 0.9500
C6'_4 N1'_4 1.347(4)
C6'_4 H6'_4 0.9500
O_21 H1_21 0.871(10)
O_21 H2_21 0.874(10)
O_22 H1_22 0.868(10)
O_22 H2_22 0.880(10)

loop_
_platon_squeeze_void_nr
_platon_squeeze_void_average_x
_platon_squeeze_void_average_y
_platon_squeeze_void_average_z
_platon_squeeze_void_volume
_platon_squeeze_void_count_electrons
_platon_squeeze_void_content
1 -0.242 0.261 0.332 119 28 ' '
2 0.242 0.739 0.668 119 29 ' '
